data_7111355
loop_
_publ_author_name
'Hori, Akiko'
'Yamashita, Ken-ichi'
'Kusukawa, Takahiro'
'Akasaka, Akihiko'
'Biradha, Kumar'
'Fujita, Makoto'

_publ_section_title
;
 A circular tris[2]catenane from molecular ?figure-of-eight?Electronic
 supplementary information (ESI) available: physical properties of 1 and
 CSI-MS data for 1, (1)2, and (1)3. See
 http://www.rsc.org/suppdata/cc/b4/b407108e/
;
_journal_issue 16
_journal_name_full 'Chemical Communications'
_journal_page_first 1798
_journal_page_last 1799
_journal_paper_doi 10.1039/b407108e
_journal_year 2004
_chemical_formula_sum 'C100 H88 F16 N6 O10 Pd'
_chemical_formula_weight 1944.16
_chemical_name_common 'Pd(ii) complex.ether'
_chemical_name_systematic
;
?
;
_chemical_temperature_decomposition 473
_space_group_IT_number 14
_symmetry_cell_setting monoclinic
_symmetry_space_group_name_Hall '-P 2yn'
_symmetry_space_group_name_H-M 'P 1 21/n 1'
_atom_sites_solution_hydrogens geom
_atom_sites_solution_primary direct
_atom_sites_solution_secondary difmap
_audit_creation_method SHELXL-97
_cell_angle_alpha 90.00
_cell_angle_beta 104.052(4)
_cell_angle_gamma 90.00
_cell_formula_units_Z 2
_cell_length_a 15.485(3)
_cell_length_b 9.562(2)
_cell_length_c 30.234(6)
_cell_measurement_reflns_used 4040
_cell_measurement_temperature 193(2)
_cell_measurement_theta_max 25
_cell_measurement_theta_min 2
_cell_volume 4342.7(15)
_computing_cell_refinement 'Bruker SMART'
_computing_data_collection 'Bruker SMART'
_computing_data_reduction 'Bruker SAINT & SADABS'
_computing_molecular_graphics 'Bruker XP'
_computing_publication_material 'Bruker SHELXTL'
_computing_structure_refinement 'SHELXL-97 (Sheldrick, 1997)'
_computing_structure_solution 'SHELXS-97 (Sheldrick, 1990)'
_diffrn_ambient_temperature 193(2)
_diffrn_measured_fraction_theta_full 0.977
_diffrn_measured_fraction_theta_max 0.977
_diffrn_measurement_device_type CCD
_diffrn_measurement_method 'omega scan'
_diffrn_radiation_monochromator graphite
_diffrn_radiation_source 'fine-focus sealed tube'
_diffrn_radiation_type MoK\a
_diffrn_radiation_wavelength 0.71073
_diffrn_reflns_av_R_equivalents 0.1075
_diffrn_reflns_av_sigmaI/netI 0.1544
_diffrn_reflns_limit_h_max 20
_diffrn_reflns_limit_h_min -19
_diffrn_reflns_limit_k_max 8
_diffrn_reflns_limit_k_min -12
_diffrn_reflns_limit_l_max 39
_diffrn_reflns_limit_l_min -39
_diffrn_reflns_number 27666
_diffrn_reflns_theta_full 28.14
_diffrn_reflns_theta_max 28.14
_diffrn_reflns_theta_min 2.19
_diffrn_standards_decay_% none
_exptl_absorpt_coefficient_mu 0.315
_exptl_absorpt_correction_T_max 0.9692
_exptl_absorpt_correction_T_min 0.9543
_exptl_absorpt_correction_type semi-empirical
_exptl_absorpt_process_details SADABS
_exptl_crystal_density_diffrn 1.487
_exptl_crystal_density_method 'not measured'
_exptl_crystal_F_000 2000
_exptl_crystal_size_max 0.15
_exptl_crystal_size_mid 0.10
_exptl_crystal_size_min 0.10
_refine_diff_density_max 2.421
_refine_diff_density_min -2.312
_refine_diff_density_rms 0.150
_refine_ls_extinction_method none
_refine_ls_goodness_of_fit_ref 0.960
_refine_ls_hydrogen_treatment mixed
_refine_ls_matrix_type full
_refine_ls_number_parameters 598
_refine_ls_number_reflns 10386
_refine_ls_number_restraints 27
_refine_ls_restrained_S_all 0.970
_refine_ls_R_factor_all 0.1821
_refine_ls_R_factor_gt 0.0917
_refine_ls_shift/su_max 0.034
_refine_ls_shift/su_mean 0.001
_refine_ls_structure_factor_coef Fsqd
_refine_ls_weighting_details 'calc w==1/[\s^2^(Fo^2^)+(0.1526P)^2^+0.0000P] where P==(Fo^2^+2Fc^2^)/3'
_refine_ls_weighting_scheme calc
_refine_ls_wR_factor_gt 0.2189
_refine_ls_wR_factor_ref 0.2700
_reflns_number_gt 5118
_reflns_number_total 10386
_reflns_threshold_expression >2sigma(I)
_cod_data_source_file b407108esup1.cif
_cod_data_source_block nk062p21n
_cod_depositor_comments
;
The following automatic conversions were performed:

'_chemical_melting_point' tag was changed to
'_chemical_temperature_decomposition' since the value had been '473
dec.'. The value '473 dec.' was changed to
'473'.

'_symmetry_cell_setting' value 'Monoclinic' changed to
'monoclinic' according to
/home/saulius/struct/CIF-dictionaries/cif_core.dic dictionary named
'cif_core.dic' version 2.4.2 from 2011-04-26.

Automatic conversion script
Id: cif_fix_values 1891 2012-01-12 08:04:46Z andrius 
;
_cod_original_sg_symbol_H-M P21/n
_cod_database_code 7111355

loop_
_symmetry_equiv_pos_as_xyz
'x, y, z'
'-x+1/2, y+1/2, -z+1/2'
'-x, -y, -z'
'x-1/2, -y-1/2, z-1/2'

loop_
_atom_site_label
_atom_site_type_symbol
_atom_site_fract_x
_atom_site_fract_y
_atom_site_fract_z
_atom_site_U_iso_or_equiv
_atom_site_adp_type
_atom_site_occupancy
_atom_site_symmetry_multiplicity
_atom_site_calc_flag
_atom_site_refinement_flags
Pd1 Pd 1.0000 0.5000 0.5000 0.0270(2) Uani 1 2 d S
F22 F 1.2921(3) 0.3205(7) 0.35619(14) 0.0896(19) Uani 1 1 d .
F23 F 1.2780(4) 0.3965(6) 0.27049(16) 0.0848(18) Uani 1 1 d .
F25 F 1.0563(3) 0.0597(4) 0.22142(13) 0.0461(10) Uani 1 1 d .
F26 F 1.0669(3) -0.0109(5) 0.30739(14) 0.0544(11) Uani 1 1 d .
F62 F 0.7349(3) 0.3166(5) 0.21951(13) 0.0565(12) Uani 1 1 d .
F63 F 0.7228(3) 0.3245(5) 0.30569(13) 0.0598(13) Uani 1 1 d .
F65 F 0.5808(3) 0.7593(4) 0.27858(12) 0.0495(11) Uani 1 1 d .
F66 F 0.5883(3) 0.7483(4) 0.19210(13) 0.0553(12) Uani 1 1 d .
N11 N 1.0581(3) 0.3777(5) 0.46151(15) 0.0272(11) Uani 1 1 d .
C11 C 1.0829(4) 0.2467(7) 0.4740(2) 0.0330(15) Uani 1 1 d .
H11A H 1.0715 0.2114 0.5014 0.040 Uiso 1 1 calc R
C12 C 1.1233(4) 0.1624(7) 0.4494(2) 0.0347(15) Uani 1 1 d .
H12A H 1.1408 0.0708 0.4601 0.042 Uiso 1 1 calc R
C13 C 1.1395(4) 0.2068(7) 0.40923(19) 0.0336(15) Uani 1 1 d .
C14 C 1.1126(4) 0.3419(8) 0.3955(2) 0.0402(17) Uani 1 1 d .
H14A H 1.1223 0.3779 0.3678 0.048 Uiso 1 1 calc R
C15 C 1.0725(4) 0.4223(8) 0.4218(2) 0.0384(16) Uani 1 1 d .
H15A H 1.0538 0.5139 0.4116 0.046 Uiso 1 1 calc R
C16 C 1.1878(5) 0.1113(9) 0.3839(2) 0.0476(19) Uani 1 1 d .
H16A H 1.1642 0.0153 0.3847 0.057 Uiso 1 1 calc R
H16B H 1.2516 0.1095 0.4001 0.057 Uiso 1 1 calc R
C21 C 1.1802(4) 0.1521(8) 0.3345(2) 0.0365(16) Uani 1 1 d .
C22 C 1.2333(5) 0.2536(9) 0.3231(2) 0.048(2) Uani 1 1 d .
C23 C 1.2264(5) 0.2940(9) 0.2790(2) 0.0471(19) Uani 1 1 d .
C24 C 1.1666(4) 0.2312(7) 0.24257(19) 0.0316(14) Uani 1 1 d .
C25 C 1.1147(4) 0.1272(7) 0.2545(2) 0.0332(15) Uani 1 1 d .
C26 C 1.1203(4) 0.0886(7) 0.2991(2) 0.0350(15) Uani 1 1 d .
C31 C 1.1610(4) 0.2709(7) 0.19498(19) 0.0312(14) Uani 1 1 d .
C32 C 1.0894(4) 0.3501(7) 0.1715(2) 0.0313(14) Uani 1 1 d .
H32A H 1.0450 0.3785 0.1865 0.038 Uiso 1 1 calc R
C33 C 1.0818(4) 0.3886(7) 0.1264(2) 0.0320(14) Uani 1 1 d .
C34 C 1.1479(4) 0.3483(8) 0.1058(2) 0.0383(16) Uani 1 1 d .
H34A H 1.1440 0.3740 0.0751 0.046 Uiso 1 1 calc R
C35 C 1.2196(5) 0.2715(8) 0.1292(2) 0.0439(18) Uani 1 1 d .
H35A H 1.2651 0.2460 0.1146 0.053 Uiso 1 1 calc R
C36 C 1.2259(4) 0.2309(8) 0.1739(2) 0.0392(16) Uani 1 1 d .
H36A H 1.2748 0.1759 0.1898 0.047 Uiso 1 1 calc R
C41 C 1.0051(4) 0.4734(7) 0.10130(19) 0.0329(15) Uani 1 1 d .
C42 C 0.9220(4) 0.4664(7) 0.1123(2) 0.0322(15) Uani 1 1 d .
H42A H 0.9157 0.4095 0.1371 0.039 Uiso 1 1 calc R
C43 C 0.8495(4) 0.5401(7) 0.0881(2) 0.0343(15) Uani 1 1 d .
C44 C 0.8586(5) 0.6214(7) 0.0508(2) 0.0385(16) Uani 1 1 d .
H44A H 0.8083 0.6682 0.0326 0.046 Uiso 1 1 calc R
C45 C 0.9392(5) 0.6333(8) 0.0406(2) 0.0421(17) Uani 1 1 d .
H45A H 0.9454 0.6923 0.0162 0.050 Uiso 1 1 calc R
C46 C 1.0122(5) 0.5605(8) 0.0653(2) 0.0432(17) Uani 1 1 d .
H46A H 1.0680 0.5699 0.0577 0.052 Uiso 1 1 calc R
C51 C 0.7614(4) 0.5310(7) 0.0996(2) 0.0350(16) Uani 1 1 d .
C52 C 0.7544(4) 0.5302(7) 0.14497(19) 0.0329(16) Uani 1 1 d .
H52A H 0.8068 0.5320 0.1691 0.040 Uiso 1 1 calc R
C53 C 0.6719(4) 0.5269(6) 0.15485(19) 0.0301(15) Uani 1 1 d .
C55 C 0.6021(4) 0.5199(8) 0.0753(2) 0.0413(17) Uani 1 1 d .
H55A H 0.5498 0.5147 0.0512 0.050 Uiso 1 1 calc R
C54 C 0.5954(4) 0.5212(7) 0.1201(2) 0.0368(16) Uani 1 1 d .
H54A H 0.5386 0.5182 0.1269 0.044 Uiso 1 1 calc R
C56 C 0.6835(5) 0.5259(8) 0.0656(2) 0.0426(18) Uani 1 1 d .
H56A H 0.6869 0.5267 0.0346 0.051 Uiso 1 1 calc R
C61 C 0.6640(4) 0.5329(6) 0.20331(19) 0.0287(14) Uani 1 1 d .
C62 C 0.6973(4) 0.4287(7) 0.2337(2) 0.0344(15) Uani 1 1 d .
C63 C 0.6913(4) 0.4338(7) 0.2788(2) 0.0350(15) Uani 1 1 d .
C64 C 0.6537(4) 0.5430(7) 0.2952(2) 0.0327(15) Uani 1 1 d .
C65 C 0.6188(4) 0.6471(7) 0.26505(19) 0.0291(13) Uani 1 1 d .
C66 C 0.6233(4) 0.6405(7) 0.2197(2) 0.0337(15) Uani 1 1 d .
N71 N 0.8890(3) 0.5130(5) 0.44769(15) 0.0279(11) Uani 1 1 d .
C71 C 0.8768(4) 0.6218(7) 0.41805(18) 0.0301(14) Uani 1 1 d .
H71A H 0.9220 0.6906 0.4206 0.036 Uiso 1 1 calc R
C72 C 0.7991(4) 0.6332(8) 0.3842(2) 0.0367(16) Uani 1 1 d .
H72A H 0.7911 0.7105 0.3638 0.044 Uiso 1 1 calc R
C73 C 0.7328(4) 0.5331(7) 0.37950(19) 0.0297(15) Uani 1 1 d .
C74 C 0.7480(4) 0.4230(8) 0.4096(2) 0.0368(16) Uani 1 1 d .
H74A H 0.7045 0.3516 0.4072 0.044 Uiso 1 1 calc R
C75 C 0.8264(4) 0.4155(7) 0.4434(2) 0.0338(15) Uani 1 1 d .
H75A H 0.8356 0.3387 0.4639 0.041 Uiso 1 1 calc R
C76 C 0.6461(4) 0.5470(8) 0.3446(2) 0.0389(17) Uani 1 1 d .
H76A H 0.6179 0.6364 0.3498 0.047 Uiso 1 1 calc R
H76B H 0.6062 0.4704 0.3492 0.047 Uiso 1 1 calc R
N1A N 0.6092(4) -0.2871(6) -0.05513(17) 0.0354(13) Uani 1 1 d .
O1A O 0.6886(3) -0.3187(8) -0.04144(18) 0.0694(18) Uani 1 1 d .
O2A O 0.5760(3) -0.2697(7) -0.09623(15) 0.0591(15) Uani 1 1 d .
O3A O 0.5627(3) -0.2771(6) -0.02733(15) 0.0511(14) Uani 1 1 d .
O100 O 0.1024(4) 0.8842(7) 0.0321(2) 0.0671(16) Uani 1 1 d .
C101 C 0.1010(7) 1.0038(10) 0.0585(3) 0.066(2) Uani 1 1 d .
H10A H 0.0851 1.0861 0.0383 0.080 Uiso 1 1 calc R
H10B H 0.1610 1.0199 0.0785 0.080 Uiso 1 1 calc R
C102 C 0.0349(7) 0.9884(11) 0.0872(3) 0.083(3) Uani 1 1 d .
H10C H 0.0346 1.0738 0.1051 0.124 Uiso 1 1 calc R
H10D H 0.0517 0.9086 0.1079 0.124 Uiso 1 1 calc R
H10E H -0.0245 0.9727 0.0675 0.124 Uiso 1 1 calc R
C103 C 0.1671(6) 0.8910(10) 0.0067(3) 0.064(2) Uani 1 1 d .
H10F H 0.2272 0.8965 0.0276 0.076 Uiso 1 1 calc R
H10G H 0.1578 0.9759 -0.0126 0.076 Uiso 1 1 calc R
C104 C 0.1610(7) 0.7667(12) -0.0220(3) 0.086(3) Uani 1 1 d .
H10H H 0.2059 0.7719 -0.0399 0.129 Uiso 1 1 calc R
H10I H 0.1016 0.7618 -0.0427 0.129 Uiso 1 1 calc R
H10J H 0.1714 0.6830 -0.0028 0.129 Uiso 1 1 calc R
O200 O 1.0014(5) 0.5672(8) 0.2505(4) 0.119(3) Uani 1 1 d DU
C201 C 1.0403(15) 0.5220(17) 0.2870(7) 0.184(7) Uani 1 1 d DU
H20A H 1.0984 0.5668 0.3004 0.221 Uiso 1 1 calc R
H20B H 1.0437 0.4187 0.2890 0.221 Uiso 1 1 calc R
C202 C 0.9488(7) 0.5967(10) 0.3035(3) 0.146(5) Uani 1 1 d DU
H20C H 0.9578 0.5888 0.3366 0.219 Uiso 1 1 calc R
H20D H 0.8942 0.5473 0.2884 0.219 Uiso 1 1 calc R
H20E H 0.9435 0.6956 0.2947 0.219 Uiso 1 1 calc R
C203 C 1.0233(7) 0.6995(10) 0.2353(3) 0.105(4) Uani 1 1 d RDU
H20F H 1.0816 0.7237 0.2557 0.126 Uiso 1 1 calc R
H20J H 0.9798 0.7653 0.2430 0.126 Uiso 1 1 calc R
C204 C 1.0309(11) 0.7454(17) 0.1843(5) 0.154(6) Uani 1 1 d DU
H20G H 1.0421 0.8462 0.1837 0.231 Uiso 1 1 calc R
H20H H 0.9752 0.7230 0.1621 0.231 Uiso 1 1 calc R
H20I H 1.0801 0.6946 0.1764 0.231 Uiso 1 1 calc R

loop_
_atom_site_aniso_label
_atom_site_aniso_U_11
_atom_site_aniso_U_22
_atom_site_aniso_U_33
_atom_site_aniso_U_23
_atom_site_aniso_U_13
_atom_site_aniso_U_12
Pd1 0.0271(3) 0.0388(4) 0.0107(3) -0.0005(3) -0.0041(2) 0.0035(3)
F22 0.070(3) 0.162(6) 0.026(2) -0.026(3) -0.010(2) -0.049(4)
F23 0.088(4) 0.120(5) 0.044(3) -0.015(3) 0.013(3) -0.067(4)
F25 0.044(2) 0.060(3) 0.030(2) -0.0096(19) -0.0013(18) -0.014(2)
F26 0.066(3) 0.059(3) 0.041(2) 0.006(2) 0.018(2) -0.016(2)
F62 0.084(3) 0.053(3) 0.028(2) 0.002(2) 0.004(2) 0.031(2)
F63 0.085(3) 0.060(3) 0.028(2) 0.017(2) 0.002(2) 0.035(2)
F65 0.064(3) 0.054(3) 0.0268(19) 0.0008(19) 0.0053(19) 0.021(2)
F66 0.084(3) 0.053(3) 0.027(2) 0.0116(19) 0.010(2) 0.033(2)
N11 0.023(2) 0.043(3) 0.010(2) -0.002(2) -0.0063(19) -0.002(2)
C11 0.040(4) 0.037(4) 0.019(3) 0.001(3) 0.001(3) 0.000(3)
C12 0.037(4) 0.041(4) 0.023(3) 0.003(3) 0.001(3) 0.004(3)
C13 0.029(3) 0.052(4) 0.016(3) 0.002(3) -0.003(2) 0.007(3)
C14 0.044(4) 0.054(5) 0.022(3) 0.012(3) 0.009(3) 0.008(3)
C15 0.041(4) 0.050(4) 0.022(3) 0.009(3) 0.003(3) 0.009(3)
C16 0.051(4) 0.069(5) 0.021(3) 0.007(3) 0.006(3) 0.019(4)
C21 0.034(3) 0.056(4) 0.019(3) 0.000(3) 0.004(3) 0.011(3)
C22 0.035(4) 0.086(6) 0.021(3) -0.017(4) 0.002(3) -0.014(4)
C23 0.038(4) 0.073(5) 0.029(3) -0.005(4) 0.008(3) -0.027(4)
C24 0.027(3) 0.050(4) 0.016(3) -0.002(3) 0.001(2) 0.000(3)
C25 0.026(3) 0.047(4) 0.022(3) -0.005(3) -0.003(3) 0.001(3)
C26 0.032(3) 0.040(4) 0.032(3) 0.007(3) 0.007(3) 0.007(3)
C31 0.031(3) 0.042(4) 0.019(3) -0.003(3) 0.004(3) -0.004(3)
C32 0.024(3) 0.045(4) 0.025(3) -0.002(3) 0.006(2) -0.003(3)
C33 0.032(3) 0.040(4) 0.021(3) -0.001(3) 0.003(3) -0.006(3)
C34 0.039(4) 0.054(4) 0.021(3) 0.002(3) 0.005(3) -0.008(3)
C35 0.038(4) 0.065(5) 0.035(4) -0.001(4) 0.022(3) 0.001(3)
C36 0.029(3) 0.057(5) 0.030(3) -0.002(3) 0.004(3) 0.004(3)
C41 0.034(3) 0.051(5) 0.014(2) -0.002(3) 0.005(2) -0.004(3)
C42 0.033(3) 0.041(4) 0.021(3) 0.002(3) 0.002(3) -0.001(3)
C43 0.041(4) 0.042(4) 0.016(3) -0.004(3) -0.001(3) 0.002(3)
C44 0.043(4) 0.043(4) 0.024(3) -0.001(3) -0.003(3) 0.002(3)
C45 0.051(4) 0.052(4) 0.022(3) 0.004(3) 0.006(3) 0.002(4)
C46 0.045(4) 0.059(4) 0.026(3) 0.004(3) 0.010(3) -0.004(4)
C51 0.039(4) 0.045(4) 0.015(3) -0.002(3) -0.004(3) 0.004(3)
C52 0.036(3) 0.044(4) 0.013(2) -0.002(3) -0.005(2) 0.002(3)
C53 0.031(3) 0.037(4) 0.018(3) -0.002(3) -0.004(2) 0.004(3)
C55 0.037(3) 0.061(5) 0.020(3) -0.004(3) -0.006(3) 0.004(3)
C54 0.027(3) 0.052(5) 0.025(3) -0.007(3) -0.005(2) 0.004(3)
C56 0.047(4) 0.063(5) 0.013(2) -0.009(3) -0.001(3) 0.005(3)
C61 0.027(3) 0.038(4) 0.015(2) 0.000(2) -0.006(2) -0.002(2)
C62 0.033(3) 0.044(4) 0.024(3) -0.004(3) 0.002(3) 0.005(3)
C63 0.037(4) 0.038(4) 0.025(3) 0.008(3) -0.001(3) 0.006(3)
C64 0.020(3) 0.051(4) 0.022(3) -0.001(3) -0.006(2) -0.001(3)
C65 0.030(3) 0.036(4) 0.019(3) 0.002(3) 0.000(2) 0.006(3)
C66 0.033(3) 0.044(4) 0.020(3) 0.006(3) -0.001(3) 0.011(3)
N71 0.031(3) 0.035(3) 0.016(2) 0.003(2) 0.0027(19) 0.001(2)
C71 0.033(3) 0.040(4) 0.013(2) 0.004(3) -0.003(2) -0.003(3)
C72 0.037(4) 0.047(4) 0.021(3) 0.007(3) -0.003(3) 0.001(3)
C73 0.026(3) 0.045(4) 0.015(3) 0.000(2) -0.002(2) 0.005(3)
C74 0.037(4) 0.046(4) 0.021(3) 0.005(3) -0.004(3) -0.008(3)
C75 0.036(3) 0.037(4) 0.022(3) 0.007(3) -0.006(3) -0.004(3)
C76 0.031(3) 0.065(5) 0.016(3) 0.001(3) -0.003(3) 0.007(3)
N1A 0.034(3) 0.051(4) 0.018(2) -0.003(2) 0.000(2) 0.002(3)
O1A 0.033(3) 0.134(6) 0.038(3) 0.018(3) 0.003(2) 0.014(3)
O2A 0.053(3) 0.096(4) 0.019(2) -0.001(3) -0.008(2) 0.006(3)
O3A 0.039(3) 0.088(4) 0.028(2) -0.014(3) 0.011(2) 0.001(3)
O100 0.067(4) 0.073(4) 0.055(3) -0.016(3) 0.003(3) -0.008(3)
C101 0.081(6) 0.060(5) 0.054(5) -0.007(5) 0.008(5) 0.004(5)
C102 0.078(7) 0.100(8) 0.061(6) -0.006(6) 0.000(5) 0.012(6)
C103 0.057(5) 0.079(6) 0.048(5) 0.000(5) 0.000(4) -0.007(5)
C104 0.088(7) 0.112(9) 0.055(6) -0.019(6) 0.010(5) -0.004(7)
O200 0.082(5) 0.042(4) 0.226(10) -0.068(5) 0.022(6) -0.014(4)
C201 0.32(2) 0.090(11) 0.177(15) 0.000(10) 0.136(13) -0.072(11)
C202 0.201(15) 0.132(13) 0.077(8) 0.011(9) -0.019(8) 0.000(11)
C203 0.115(9) 0.094(7) 0.093(7) -0.023(7) 0.001(7) -0.003(7)
C204 0.170(14) 0.174(15) 0.109(9) -0.053(9) 0.017(10) -0.029(12)

loop_
_atom_type_symbol
_atom_type_description
_atom_type_scat_dispersion_real
_atom_type_scat_dispersion_imag
_atom_type_scat_source
C C 0.0033 0.0016 'International Tables Vol C Tables 4.2.6.8 and 6.1.1.4'
H H 0.0000 0.0000 'International Tables Vol C Tables 4.2.6.8 and 6.1.1.4'
N N 0.0061 0.0033 'International Tables Vol C Tables 4.2.6.8 and 6.1.1.4'
O O 0.0106 0.0060 'International Tables Vol C Tables 4.2.6.8 and 6.1.1.4'
F F 0.0171 0.0103 'International Tables Vol C Tables 4.2.6.8 and 6.1.1.4'
Pd Pd -0.9988 1.0072 'International Tables Vol C Tables 4.2.6.8 and 6.1.1.4'

loop_
_geom_angle_atom_site_label_1
_geom_angle_atom_site_label_2
_geom_angle_atom_site_label_3
_geom_angle
_geom_angle_site_symmetry_1
_geom_angle_site_symmetry_3
N11 Pd1 N11 180.00(18) 3_766 .
N11 Pd1 N71 90.11(18) 3_766 .
N11 Pd1 N71 89.89(18) . .
N11 Pd1 N71 89.89(18) 3_766 3_766
N11 Pd1 N71 90.11(18) . 3_766
N71 Pd1 N71 180.0(2) . 3_766
C11 N11 C15 116.8(6) . .
C11 N11 Pd1 121.3(4) . .
C15 N11 Pd1 121.9(5) . .
N11 C11 C12 122.9(6) . .
C11 C12 C13 120.9(6) . .
C12 C13 C14 116.7(6) . .
C12 C13 C16 119.0(6) . .
C14 C13 C16 124.2(6) . .
C15 C14 C13 119.8(6) . .
N11 C15 C14 122.8(6) . .
C13 C16 C21 114.5(6) . .
C22 C21 C26 116.8(6) . .
C22 C21 C16 121.4(6) . .
C26 C21 C16 121.8(7) . .
F22 C22 C21 119.5(6) . .
F22 C22 C23 118.1(7) . .
C21 C22 C23 122.4(6) . .
F23 C23 C22 119.2(6) . .
F23 C23 C24 118.8(6) . .
C22 C23 C24 122.0(6) . .
C25 C24 C23 114.9(5) . .
C25 C24 C31 122.9(5) . .
C23 C24 C31 122.2(6) . .
F25 C25 C26 118.2(6) . .
F25 C25 C24 118.7(5) . .
C26 C25 C24 123.1(6) . .
F26 C26 C21 120.4(6) . .
F26 C26 C25 118.8(6) . .
C21 C26 C25 120.8(6) . .
C36 C31 C32 120.1(6) . .
C36 C31 C24 120.5(6) . .
C32 C31 C24 119.4(6) . .
C31 C32 C33 120.9(6) . .
C34 C33 C32 118.3(6) . .
C34 C33 C41 120.8(5) . .
C32 C33 C41 120.9(6) . .
C35 C34 C33 121.0(6) . .
C34 C35 C36 120.5(6) . .
C31 C36 C35 119.3(6) . .
C46 C41 C42 117.6(6) . .
C46 C41 C33 121.3(6) . .
C42 C41 C33 121.1(5) . .
C43 C42 C41 121.6(6) . .
C42 C43 C44 118.9(6) . .
C42 C43 C51 121.3(6) . .
C44 C43 C51 119.7(6) . .
C45 C44 C43 120.3(6) . .
C44 C45 C46 120.6(6) . .
C45 C46 C41 120.9(7) . .
C56 C51 C52 117.9(6) . .
C56 C51 C43 120.7(6) . .
C52 C51 C43 121.4(5) . .
C53 C52 C51 120.5(5) . .
C54 C53 C52 120.3(6) . .
C54 C53 C61 119.1(6) . .
C52 C53 C61 120.6(5) . .
C56 C55 C54 120.2(6) . .
C53 C54 C55 119.4(6) . .
C55 C56 C51 121.7(6) . .
C66 C61 C62 116.0(6) . .
C66 C61 C53 122.7(5) . .
C62 C61 C53 121.3(6) . .
F62 C62 C61 119.4(6) . .
F62 C62 C63 118.7(6) . .
C61 C62 C63 121.8(6) . .
F63 C63 C64 120.4(6) . .
F63 C63 C62 117.8(6) . .
C64 C63 C62 121.8(6) . .
C63 C64 C65 117.0(6) . .
C63 C64 C76 121.5(6) . .
C65 C64 C76 121.4(6) . .
F65 C65 C64 120.8(5) . .
F65 C65 C66 118.0(5) . .
C64 C65 C66 121.1(6) . .
F66 C66 C61 120.1(5) . .
F66 C66 C65 117.7(6) . .
C61 C66 C65 122.2(6) . .
C75 N71 C71 119.5(5) . .
C75 N71 Pd1 119.4(4) . .
C71 N71 Pd1 121.0(4) . .
N71 C71 C72 120.4(6) . .
C71 C72 C73 120.7(6) . .
C74 C73 C72 117.3(5) . .
C74 C73 C76 121.0(6) . .
C72 C73 C76 121.7(6) . .
C73 C74 C75 120.4(6) . .
N71 C75 C74 121.6(6) . .
C73 C76 C64 114.7(5) . .
O2A N1A O1A 120.5(6) . .
O2A N1A O3A 120.3(6) . .
O1A N1A O3A 119.2(5) . .
C101 O100 C103 112.7(7) . .
O100 C101 C102 110.9(8) . .
O100 C103 C104 109.6(8) . .
C201 O200 C203 120.9(12) . .
O200 C201 C202 81.8(13) . .
O200 C203 C204 128.6(10) . .

loop_
_geom_bond_atom_site_label_1
_geom_bond_atom_site_label_2
_geom_bond_distance
_geom_bond_site_symmetry_2
Pd1 N11 2.009(5) 3_766
Pd1 N11 2.009(5) .
Pd1 N71 2.038(5) .
Pd1 N71 2.038(5) 3_766
F22 C22 1.339(7) .
F23 C23 1.329(8) .
F25 C25 1.340(7) .
F26 C26 1.324(8) .
F62 C62 1.338(8) .
F63 C63 1.342(7) .
F65 C65 1.335(7) .
F66 C66 1.355(7) .
N11 C11 1.338(8) .
N11 C15 1.343(8) .
C11 C12 1.351(9) .
C12 C13 1.365(8) .
C13 C14 1.389(10) .
C13 C16 1.503(9) .
C14 C15 1.360(9) .
C16 C21 1.521(9) .
C21 C22 1.368(10) .
C21 C26 1.375(9) .
C22 C23 1.369(9) .
C23 C24 1.391(8) .
C24 C25 1.381(9) .
C24 C31 1.470(8) .
C25 C26 1.381(8) .
C31 C36 1.368(9) .
C31 C32 1.387(8) .
C32 C33 1.390(8) .
C33 C34 1.376(9) .
C33 C41 1.485(9) .
C34 C35 1.374(10) .
C35 C36 1.388(9) .
C41 C46 1.396(9) .
C41 C42 1.407(9) .
C42 C43 1.376(9) .
C43 C44 1.405(9) .
C43 C51 1.491(10) .
C44 C45 1.362(10) .
C45 C46 1.383(10) .
C51 C56 1.383(8) .
C51 C52 1.402(8) .
C52 C53 1.382(9) .
C53 C54 1.380(8) .
C53 C61 1.500(8) .
C55 C56 1.363(10) .
C55 C54 1.386(9) .
C61 C66 1.361(9) .
C61 C62 1.368(9) .
C62 C63 1.390(9) .
C63 C64 1.348(9) .
C64 C65 1.369(8) .
C64 C76 1.525(8) .
C65 C66 1.390(8) .
N71 C75 1.328(8) .
N71 C71 1.356(8) .
C71 C72 1.382(8) .
C72 C73 1.385(9) .
C73 C74 1.373(9) .
C73 C76 1.500(8) .
C74 C75 1.385(8) .
N1A O2A 1.236(6) .
N1A O1A 1.236(7) .
N1A O3A 1.236(7) .
O100 C101 1.399(10) .
O100 C103 1.404(10) .
C101 C102 1.501(13) .
C103 C104 1.461(13) .
O200 C201 1.202(16) .
O200 C203 1.415(12) .
C201 C202 1.763(18) .
C203 C204 1.636(15) .

loop_
_geom_torsion_atom_site_label_1
_geom_torsion_atom_site_label_2
_geom_torsion_atom_site_label_3
_geom_torsion_atom_site_label_4
_geom_torsion
_geom_torsion_site_symmetry_1
N11 Pd1 N11 C11 83(100) 3_766
N71 Pd1 N11 C11 -118.5(5) .
N71 Pd1 N11 C11 61.5(5) 3_766
N11 Pd1 N11 C15 -98(100) 3_766
N71 Pd1 N11 C15 60.3(5) .
N71 Pd1 N11 C15 -119.7(5) 3_766
C15 N11 C11 C12 2.2(9) .
Pd1 N11 C11 C12 -178.9(5) .
N11 C11 C12 C13 -1.4(10) .
C11 C12 C13 C14 0.2(9) .
C11 C12 C13 C16 177.7(6) .
C12 C13 C14 C15 0.0(10) .
C16 C13 C14 C15 -177.2(6) .
C11 N11 C15 C14 -1.9(9) .
Pd1 N11 C15 C14 179.2(5) .
C13 C14 C15 N11 0.9(10) .
C12 C13 C16 C21 164.0(6) .
C14 C13 C16 C21 -18.8(10) .
C13 C16 C21 C22 81.4(9) .
C13 C16 C21 C26 -98.9(8) .
C26 C21 C22 F22 179.1(7) .
C16 C21 C22 F22 -1.2(11) .
C26 C21 C22 C23 1.6(11) .
C16 C21 C22 C23 -178.7(7) .
F22 C22 C23 F23 0.3(12) .
C21 C22 C23 F23 177.8(7) .
F22 C22 C23 C24 -179.4(7) .
C21 C22 C23 C24 -1.9(13) .
F23 C23 C24 C25 -179.0(7) .
C22 C23 C24 C25 0.7(11) .
F23 C23 C24 C31 2.4(11) .
C22 C23 C24 C31 -177.9(7) .
C23 C24 C25 F25 -178.9(6) .
C31 C24 C25 F25 -0.3(9) .
C23 C24 C25 C26 0.8(10) .
C31 C24 C25 C26 179.3(6) .
C22 C21 C26 F26 179.8(6) .
C16 C21 C26 F26 0.1(10) .
C22 C21 C26 C25 -0.2(10) .
C16 C21 C26 C25 -179.9(6) .
F25 C25 C26 F26 -1.4(9) .
C24 C25 C26 F26 179.0(6) .
F25 C25 C26 C21 178.7(6) .
C24 C25 C26 C21 -1.0(10) .
C25 C24 C31 C36 -104.8(8) .
C23 C24 C31 C36 73.7(9) .
C25 C24 C31 C32 75.5(9) .
C23 C24 C31 C32 -106.0(8) .
C36 C31 C32 C33 0.8(10) .
C24 C31 C32 C33 -179.5(6) .
C31 C32 C33 C34 -1.2(10) .
C31 C32 C33 C41 179.9(6) .
C32 C33 C34 C35 0.3(10) .
C41 C33 C34 C35 179.1(6) .
C33 C34 C35 C36 1.1(11) .
C32 C31 C36 C35 0.6(10) .
C24 C31 C36 C35 -179.1(6) .
C34 C35 C36 C31 -1.5(11) .
C34 C33 C41 C46 -26.0(10) .
C32 C33 C41 C46 152.8(7) .
C34 C33 C41 C42 152.7(6) .
C32 C33 C41 C42 -28.5(9) .
C46 C41 C42 C43 1.4(10) .
C33 C41 C42 C43 -177.3(6) .
C41 C42 C43 C44 1.5(10) .
C41 C42 C43 C51 179.3(6) .
C42 C43 C44 C45 -3.8(10) .
C51 C43 C44 C45 178.4(6) .
C43 C44 C45 C46 3.1(11) .
C44 C45 C46 C41 -0.1(11) .
C42 C41 C46 C45 -2.2(10) .
C33 C41 C46 C45 176.5(6) .
C42 C43 C51 C56 -140.2(7) .
C44 C43 C51 C56 37.6(9) .
C42 C43 C51 C52 41.2(9) .
C44 C43 C51 C52 -141.1(7) .
C56 C51 C52 C53 -1.1(10) .
C43 C51 C52 C53 177.6(6) .
C51 C52 C53 C54 1.4(10) .
C51 C52 C53 C61 -177.1(6) .
C52 C53 C54 C55 -0.5(10) .
C61 C53 C54 C55 178.1(6) .
C56 C55 C54 C53 -0.8(11) .
C54 C55 C56 C51 1.2(11) .
C52 C51 C56 C55 -0.2(10) .
C43 C51 C56 C55 -178.9(7) .
C54 C53 C61 C66 -62.2(9) .
C52 C53 C61 C66 116.3(7) .
C54 C53 C61 C62 117.3(7) .
C52 C53 C61 C62 -64.1(9) .
C66 C61 C62 F62 177.1(6) .
C53 C61 C62 F62 -2.4(9) .
C66 C61 C62 C63 -1.1(9) .
C53 C61 C62 C63 179.3(6) .
F62 C62 C63 F63 -0.7(9) .
C61 C62 C63 F63 177.5(6) .
F62 C62 C63 C64 -179.5(6) .
C61 C62 C63 C64 -1.3(10) .
F63 C63 C64 C65 -176.6(6) .
C62 C63 C64 C65 2.2(10) .
F63 C63 C64 C76 0.3(10) .
C62 C63 C64 C76 179.1(6) .
C63 C64 C65 F65 -179.7(6) .
C76 C64 C65 F65 3.4(9) .
C63 C64 C65 C66 -0.9(9) .
C76 C64 C65 C66 -177.8(6) .
C62 C61 C66 F66 -180.0(6) .
C53 C61 C66 F66 -0.4(10) .
C62 C61 C66 C65 2.5(9) .
C53 C61 C66 C65 -178.0(6) .
F65 C65 C66 F66 -0.3(9) .
C64 C65 C66 F66 -179.2(6) .
F65 C65 C66 C61 177.3(6) .
C64 C65 C66 C61 -1.6(10) .
N11 Pd1 N71 C75 -93.0(5) 3_766
N11 Pd1 N71 C75 87.0(5) .
N71 Pd1 N71 C75 33(100) 3_766
N11 Pd1 N71 C71 85.0(5) 3_766
N11 Pd1 N71 C71 -95.0(5) .
N71 Pd1 N71 C71 -149(100) 3_766
C75 N71 C71 C72 1.4(9) .
Pd1 N71 C71 C72 -176.6(5) .
N71 C71 C72 C73 -0.8(10) .
C71 C72 C73 C74 -0.4(10) .
C71 C72 C73 C76 176.8(6) .
C72 C73 C74 C75 0.9(10) .
C76 C73 C74 C75 -176.3(6) .
C71 N71 C75 C74 -0.9(9) .
Pd1 N71 C75 C74 177.2(5) .
C73 C74 C75 N71 -0.3(10) .
C74 C73 C76 C64 -118.5(7) .
C72 C73 C76 C64 64.3(9) .
C63 C64 C76 C73 57.1(9) .
C65 C64 C76 C73 -126.1(7) .
C103 O100 C101 C102 -176.5(7) .
C101 O100 C103 C104 -176.6(8) .
C203 O200 C201 C202 95.1(12) .
C201 O200 C203 C204 139.2(15) .
